data_2232316
loop_
_publ_author_name
'Jahubar Ali, A.'
'Athimoolam, S.'
'Asath Bahadur, S.'

_publ_section_title
;
 Creatininium hydrogen maleate
;
_journal_coeditor_code HG5104
_journal_issue 11
_journal_name_full 'Acta Crystallographica Section E'
_journal_page_first o2905
_journal_paper_doi 10.1107/S1600536811040050
_journal_volume 67
_journal_year 2011
_chemical_formula_iupac 'C4 H8 N3 O +, C4 H3 O4 -'
_chemical_formula_moiety 'C4 H8 N3 O +, C4 H3 O4 -'
_chemical_formula_sum 'C8 H11 N3 O5'
_chemical_formula_weight 229.20
_chemical_name_common 'Creatininium hydrogen maleate'
_chemical_name_systematic
;
2-amino-1-methyl-4-oxo-4,5-dihydro-1<i>H</i>-imidazol-3-ium
3-carboxyprop-2-enoate
;
_space_group_IT_number 14
_symmetry_cell_setting monoclinic
_symmetry_space_group_name_Hall '-P 2yn'
_symmetry_space_group_name_H-M 'P 1 21/n 1'
_atom_sites_solution_hydrogens geom
_atom_sites_solution_primary direct
_atom_sites_solution_secondary difmap
_audit_creation_method SHELXTL/PC
_cell_angle_alpha 90.00
_cell_angle_beta 108.69(2)
_cell_angle_gamma 90.00
_cell_formula_units_Z 4
_cell_length_a 5.6271(4)
_cell_length_b 24.8915(17)
_cell_length_c 7.7752(6)
_cell_measurement_reflns_used 3738
_cell_measurement_temperature 293(2)
_cell_measurement_theta_max 24.6
_cell_measurement_theta_min 2.3
_cell_volume 1031.62(18)
_computing_cell_refinement '<i>SAINT</i> (Bruker, 2001)'
_computing_data_collection '<i>SMART</i> (Bruker, 2001)'
_computing_data_reduction '<i>SAINT</i> (Bruker, 2001)'
_computing_molecular_graphics '<i>PLATON</i> (Spek, 2009)'
_computing_publication_material '<i>SHELXTL/PC</i> (Sheldrick, 2008)'
_computing_structure_refinement '<i>SHELXTL/PC</i> (Sheldrick, 2008)'
_computing_structure_solution '<i>SHELXTL/PC</i> (Sheldrick, 2008)'
_diffrn_ambient_temperature 293(2)
_diffrn_measured_fraction_theta_full 0.999
_diffrn_measured_fraction_theta_max 0.999
_diffrn_measurement_device_type 'Bruker SMART APEX CCD area-detector'
_diffrn_measurement_method \w
_diffrn_radiation_monochromator graphite
_diffrn_radiation_source 'fine-focus sealed tube'
_diffrn_radiation_type MoK\a
_diffrn_radiation_wavelength 0.71073
_diffrn_reflns_av_R_equivalents 0.0223
_diffrn_reflns_av_sigmaI/netI 0.0153
_diffrn_reflns_limit_h_max 6
_diffrn_reflns_limit_h_min -6
_diffrn_reflns_limit_k_max 29
_diffrn_reflns_limit_k_min -29
_diffrn_reflns_limit_l_max 9
_diffrn_reflns_limit_l_min -9
_diffrn_reflns_number 9754
_diffrn_reflns_theta_full 24.99
_diffrn_reflns_theta_max 24.99
_diffrn_reflns_theta_min 2.88
_diffrn_standards_number 0
_exptl_absorpt_coefficient_mu 0.124
_exptl_absorpt_correction_type none
_exptl_crystal_colour colourless
_exptl_crystal_density_diffrn 1.476
_exptl_crystal_density_method 'not measured'
_exptl_crystal_description block
_exptl_crystal_F_000 480
_exptl_crystal_size_max 0.24
_exptl_crystal_size_mid 0.21
_exptl_crystal_size_min 0.17
_refine_diff_density_max 0.229
_refine_diff_density_min -0.216
_refine_ls_extinction_method none
_refine_ls_goodness_of_fit_ref 1.063
_refine_ls_hydrogen_treatment mixed
_refine_ls_matrix_type full
_refine_ls_number_parameters 162
_refine_ls_number_reflns 1823
_refine_ls_number_restraints 0
_refine_ls_restrained_S_all 1.063
_refine_ls_R_factor_all 0.0395
_refine_ls_R_factor_gt 0.0376
_refine_ls_shift/su_max 0.000
_refine_ls_shift/su_mean 0.000
_refine_ls_structure_factor_coef Fsqd
_refine_ls_weighting_details 'calc w=1/[\s^2^(Fo^2^)+(0.0593P)^2^+0.2134P] where P=(Fo^2^+2Fc^2^)/3'
_refine_ls_weighting_scheme calc
_refine_ls_wR_factor_gt 0.0995
_refine_ls_wR_factor_ref 0.1019
_reflns_number_gt 1699
_reflns_number_total 1823
_reflns_threshold_expression I>2\s(I)
_cod_data_source_file hg5104.cif
_cod_data_source_block I
_cod_original_sg_symbol_H-M 'P 21/n'
_cod_database_code 2232316
_cod_database_fobs_code 2232316

loop_
_symmetry_equiv_pos_as_xyz
'x, y, z'
'-x+1/2, y+1/2, -z+1/2'
'-x, -y, -z'
'x-1/2, -y-1/2, z-1/2'

loop_
_atom_site_type_symbol
_atom_site_label
_atom_site_fract_x
_atom_site_fract_y
_atom_site_fract_z
_atom_site_U_iso_or_equiv
_atom_site_adp_type
_atom_site_calc_flag
_atom_site_refinement_flags
_atom_site_occupancy
_atom_site_symmetry_multiplicity
C C11 0.7258(3) 0.15606(7) -0.1940(2) 0.0572(4) Uani d . 1 1
H H11A 0.7728 0.1188 -0.1812 0.086 Uiso calc R 1 1
H H11B 0.8598 0.1769 -0.2113 0.086 Uiso calc R 1 1
H H11C 0.5775 0.1604 -0.2970 0.086 Uiso calc R 1 1
N N11 0.6762(2) 0.17415(4) -0.03149(16) 0.0437(3) Uani d . 1 1
C C12 0.7738(3) 0.22340(5) 0.0666(2) 0.0459(3) Uani d . 1 1
H H12A 0.7215 0.2547 -0.0107 0.055 Uiso calc R 1 1
H H12B 0.9555 0.2227 0.1152 0.055 Uiso calc R 1 1
C C13 0.6576(3) 0.22303(5) 0.2162(2) 0.0444(3) Uani d . 1 1
O O13 0.6882(2) 0.25506(4) 0.33827(17) 0.0623(3) Uani d . 1 1
N N14 0.5068(2) 0.17843(4) 0.18824(16) 0.0418(3) Uani d . 1 1
C C15 0.5203(2) 0.15060(5) 0.04068(18) 0.0390(3) Uani d . 1 1
N N16 0.3960(2) 0.10634(5) -0.01514(19) 0.0489(3) Uani d . 1 1
H H14 0.403(3) 0.1680(7) 0.255(2) 0.056(5) Uiso d . 1 1
H H15A 0.412(3) 0.0883(8) -0.109(3) 0.062(5) Uiso d . 1 1
H H15B 0.296(3) 0.0947(7) 0.052(2) 0.060(5) Uiso d . 1 1
O O21 0.1034(2) 0.07770(4) 0.20235(16) 0.0606(3) Uani d . 1 1
O O22 0.1978(2) 0.14924(4) 0.37969(15) 0.0555(3) Uani d . 1 1
C C21 0.0833(3) 0.10606(5) 0.33167(19) 0.0428(3) Uani d . 1 1
C C22 -0.0877(3) 0.08869(6) 0.43292(19) 0.0451(3) Uani d . 1 1
H H22 -0.0881 0.1112 0.5284 0.054 Uiso calc R 1 1
C C23 -0.2406(3) 0.04642(6) 0.41017(19) 0.0450(3) Uani d . 1 1
H H23 -0.3351 0.0453 0.4887 0.054 Uiso calc R 1 1
C C24 -0.2848(3) 0.00087(5) 0.28009(18) 0.0433(3) Uani d . 1 1
O O23 -0.1681(2) -0.00175(4) 0.16102(15) 0.0601(3) Uani d . 1 1
O O24 -0.4294(2) -0.03477(4) 0.28982(16) 0.0573(3) Uani d . 1 1
H H23A -0.056(5) 0.0298(11) 0.170(3) 0.104(8) Uiso d . 1 1

loop_
_atom_site_aniso_label
_atom_site_aniso_U_11
_atom_site_aniso_U_22
_atom_site_aniso_U_33
_atom_site_aniso_U_12
_atom_site_aniso_U_13
_atom_site_aniso_U_23
C11 0.0641(10) 0.0581(10) 0.0588(9) -0.0113(7) 0.0330(8) -0.0079(7)
N11 0.0461(6) 0.0370(6) 0.0523(7) -0.0057(5) 0.0220(5) -0.0044(5)
C12 0.0446(7) 0.0338(7) 0.0586(8) -0.0044(5) 0.0157(6) -0.0021(6)
C13 0.0428(7) 0.0332(7) 0.0550(8) 0.0017(5) 0.0126(6) -0.0044(6)
O13 0.0661(7) 0.0493(7) 0.0743(7) -0.0085(5) 0.0263(6) -0.0232(6)
N14 0.0470(6) 0.0343(6) 0.0467(6) -0.0021(5) 0.0188(5) -0.0025(5)
C15 0.0404(7) 0.0329(7) 0.0439(7) 0.0016(5) 0.0139(5) 0.0006(5)
N16 0.0579(8) 0.0412(7) 0.0543(7) -0.0131(5) 0.0274(6) -0.0098(6)
O21 0.0827(8) 0.0500(6) 0.0664(7) -0.0229(6) 0.0479(6) -0.0165(5)
O22 0.0700(7) 0.0399(6) 0.0656(7) -0.0154(5) 0.0345(6) -0.0100(5)
C21 0.0505(8) 0.0344(7) 0.0458(7) -0.0009(6) 0.0187(6) 0.0002(5)
C22 0.0579(8) 0.0377(7) 0.0452(7) -0.0016(6) 0.0242(6) -0.0058(6)
C23 0.0527(8) 0.0413(7) 0.0479(7) -0.0026(6) 0.0255(6) -0.0015(6)
C24 0.0495(8) 0.0378(7) 0.0455(8) -0.0041(6) 0.0191(6) 0.0000(6)
O23 0.0839(8) 0.0481(6) 0.0638(7) -0.0241(6) 0.0452(6) -0.0178(5)
O24 0.0671(7) 0.0485(6) 0.0655(7) -0.0187(5) 0.0340(6) -0.0107(5)

loop_
_atom_type_symbol
_atom_type_description
_atom_type_scat_dispersion_real
_atom_type_scat_dispersion_imag
_atom_type_scat_source
C C 0.0033 0.0016 'International Tables Vol C Tables 4.2.6.8 and 6.1.1.4'
H H 0.0000 0.0000 'International Tables Vol C Tables 4.2.6.8 and 6.1.1.4'
N N 0.0061 0.0033 'International Tables Vol C Tables 4.2.6.8 and 6.1.1.4'
O O 0.0106 0.0060 'International Tables Vol C Tables 4.2.6.8 and 6.1.1.4'

loop_
_geom_angle_atom_site_label_1
_geom_angle_atom_site_label_2
_geom_angle_atom_site_label_3
_geom_angle
N11 C11 H11A 109.5
N11 C11 H11B 109.5
H11A C11 H11B 109.5
N11 C11 H11C 109.5
H11A C11 H11C 109.5
H11B C11 H11C 109.5
C15 N11 C11 124.88(12)
C15 N11 C12 109.99(11)
C11 N11 C12 124.93(12)
N11 C12 C13 102.44(11)
N11 C12 H12A 111.3
C13 C12 H12A 111.3
N11 C12 H12B 111.3
C13 C12 H12B 111.3
H12A C12 H12B 109.2
O13 C13 N14 125.67(14)
O13 C13 C12 127.94(13)
N14 C13 C12 106.40(11)
C15 N14 C13 110.25(12)
C15 N14 H14 122.6(11)
C13 N14 H14 127.1(11)
N16 C15 N11 126.35(13)
N16 C15 N14 122.80(13)
N11 C15 N14 110.84(12)
C15 N16 H15A 121.2(12)
C15 N16 H15B 115.6(11)
H15A N16 H15B 123.2(16)
O22 C21 O21 123.41(13)
O22 C21 C22 116.82(12)
O21 C21 C22 119.76(12)
C23 C22 C21 131.07(13)
C23 C22 H22 114.5
C21 C22 H22 114.5
C22 C23 C24 130.69(13)
C22 C23 H23 114.7
C24 C23 H23 114.7
O24 C24 O23 120.46(13)
O24 C24 C23 118.75(12)
O23 C24 C23 120.77(12)
C24 O23 H23A 111.2(14)

loop_
_geom_bond_atom_site_label_1
_geom_bond_atom_site_label_2
_geom_bond_distance
C11 N11 1.450(2)
C11 H11A 0.9600
C11 H11B 0.9600
C11 H11C 0.9600
N11 C15 1.3206(18)
N11 C12 1.4552(17)
C12 C13 1.506(2)
C12 H12A 0.9700
C12 H12B 0.9700
C13 O13 1.2090(17)
C13 N14 1.3719(17)
N14 C15 1.3631(18)
N14 H14 0.934(19)
C15 N16 1.3025(18)
N16 H15A 0.89(2)
N16 H15B 0.93(2)
O21 C21 1.2630(17)
O22 C21 1.2471(17)
C21 C22 1.490(2)
C22 C23 1.334(2)
C22 H22 0.9300
C23 C24 1.4862(19)
C23 H23 0.9300
C24 O24 1.2225(17)
C24 O23 1.2967(17)
O23 H23A 1.00(3)

loop_
_geom_hbond_atom_site_label_D
_geom_hbond_atom_site_label_H
_geom_hbond_atom_site_label_A
_geom_hbond_site_symmetry_A
_geom_hbond_distance_DH
_geom_hbond_distance_HA
_geom_hbond_distance_DA
_geom_hbond_angle_DHA
N14 H14 O22 . 0.93(2) 1.79(2) 2.725(2) 178(2)
N16 H15A O24 3 0.89(2) 1.96(2) 2.833(2) 168(2)
N16 H15B O21 . 0.93(2) 1.88(2) 2.804(2) 174(2)
O23 H23A O21 . 1.00(3) 1.46(3) 2.457(2) 174(2)

loop_
_geom_torsion_atom_site_label_1
_geom_torsion_atom_site_label_2
_geom_torsion_atom_site_label_3
_geom_torsion_atom_site_label_4
_geom_torsion
C15 N11 C12 C13 2.95(15)
C11 N11 C12 C13 178.00(14)
N11 C12 C13 O13 177.46(14)
N11 C12 C13 N14 -2.45(14)
O13 C13 N14 C15 -178.69(14)
C12 C13 N14 C15 1.22(15)
C11 N11 C15 N16 3.7(2)
C12 N11 C15 N16 178.73(13)
C11 N11 C15 N14 -177.45(14)
C12 N11 C15 N14 -2.40(16)
C13 N14 C15 N16 179.61(13)
C13 N14 C15 N11 0.69(16)
O22 C21 C22 C23 177.12(16)
O21 C21 C22 C23 -1.9(2)
C21 C22 C23 C24 2.8(3)
C22 C23 C24 O24 177.17(16)
C22 C23 C24 O23 -1.3(2)

loop_
_cod_related_entry_id
_cod_related_entry_database
_cod_related_entry_code
1 ChemSpider 30657128
